data_7032689
loop_
_publ_author_name
'Ludwig, Gerd'
'R\"uffer, Tobias'
'Hoppe, Andr\'e'
'Walther, Till'
'Lang, Heinrich'
'Ebbinghaus, Stefan G.'
'Steinborn, Dirk'

_publ_section_title
;
 Lithiated sulfoxides: \a-sulfinyl functionalized carbanions.
;
_journal_issue 12
_journal_name_full 'Dalton transactions (Cambridge, England : 2003)'
_journal_page_first 5323
_journal_page_last 5330
_journal_paper_doi 10.1039/c4dt02238f
_journal_volume 44
_journal_year 2015
_chemical_formula_moiety 'C30 H54 Li2 N4 O2 S2'
_chemical_formula_sum 'C30 H54 Li2 N4 O2 S2'
_chemical_formula_weight 580.77
_chemical_name_systematic
;
 ?
;
_space_group_IT_number 15
_symmetry_cell_setting monoclinic
_symmetry_space_group_name_Hall '-C 2yc'
_symmetry_space_group_name_H-M 'C 1 2/c 1'
_atom_sites_solution_hydrogens geom
_atom_sites_solution_primary direct
_atom_sites_solution_secondary difmap
_audit_creation_method SHELXL-97
_cell_angle_alpha 90.00
_cell_angle_beta 100.665(5)
_cell_angle_gamma 90.00
_cell_formula_units_Z 4
_cell_length_a 18.1825(10)
_cell_length_b 10.4665(4)
_cell_length_c 19.3943(9)
_cell_measurement_reflns_used 2212
_cell_measurement_temperature 115
_cell_measurement_theta_max 28.1164
_cell_measurement_theta_min 2.9528
_cell_volume 3627.1(3)
_computing_cell_refinement
;
CrysAlisPro, Oxford Diffraction Ltd.,
Version 1.171.34.44 (release 25-10-2010 CrysAlis171 .NET)
(compiled Oct 25 2010,18:11:34)
;
_computing_data_collection
;
CrysAlisPro, Oxford Diffraction Ltd.,
Version 1.171.34.44 (release 25-10-2010 CrysAlis171 .NET)
(compiled Oct 25 2010,18:11:34)
;
_computing_data_reduction
;
CrysAlisPro, Oxford Diffraction Ltd.,
Version 1.171.34.44 (release 25-10-2010 CrysAlis171 .NET)
(compiled Oct 25 2010,18:11:34)
;
_computing_molecular_graphics 'DIAMOND (Brandenburg, 2009)'
_computing_publication_material 'SHELXL-97 (Sheldrick, 1997)'
_computing_structure_refinement 'SHELXL-97 (Sheldrick, 1997)'
_computing_structure_solution 'SHELXS-97 (Sheldrick, 1997)'
_diffrn_ambient_temperature 115
_diffrn_measured_fraction_theta_full 0.997
_diffrn_measured_fraction_theta_max 0.997
_diffrn_measurement_device_type 'oxford gemini s'
_diffrn_measurement_method '\w scans'
_diffrn_radiation_monochromator graphite
_diffrn_radiation_source 'fine-focus sealed tube'
_diffrn_radiation_type MoK\a
_diffrn_radiation_wavelength 0.71073
_diffrn_reflns_av_R_equivalents 0.0465
_diffrn_reflns_av_unetI/netI 0.0663
_diffrn_reflns_limit_h_max 16
_diffrn_reflns_limit_h_min -21
_diffrn_reflns_limit_k_max 9
_diffrn_reflns_limit_k_min -12
_diffrn_reflns_limit_l_max 23
_diffrn_reflns_limit_l_min -17
_diffrn_reflns_number 6938
_diffrn_reflns_theta_full 25.00
_diffrn_reflns_theta_max 25.00
_diffrn_reflns_theta_min 2.96
_diffrn_standards_decay_% 0
_diffrn_standards_interval_count 50
_diffrn_standards_interval_time 5
_diffrn_standards_number 2
_exptl_absorpt_coefficient_mu 0.175
_exptl_absorpt_correction_T_max 1.00000
_exptl_absorpt_correction_T_min 0.88372
_exptl_absorpt_correction_type multi-scan
_exptl_absorpt_process_details
;
CrysAlisPro, Oxford Diffraction Ltd.,
Version 1.171.34.44 (release 25-10-2010 CrysAlis171 .NET)
(compiled Oct 25 2010,18:11:34)
Empirical absorption correction using spherical harmonics,
 implemented in SCALE3 ABSPACK scaling algorithm.
;
_exptl_crystal_colour yellow
_exptl_crystal_density_diffrn 1.064
_exptl_crystal_density_method 'not measured'
_exptl_crystal_description plate
_exptl_crystal_F_000 1264
_exptl_crystal_size_max 0.25
_exptl_crystal_size_mid 0.2
_exptl_crystal_size_min 0.04
_refine_diff_density_max 0.379
_refine_diff_density_min -0.224
_refine_diff_density_rms 0.043
_refine_ls_extinction_method none
_refine_ls_goodness_of_fit_ref 1.007
_refine_ls_hydrogen_treatment constr
_refine_ls_matrix_type full
_refine_ls_number_parameters 181
_refine_ls_number_reflns 3193
_refine_ls_number_restraints 98
_refine_ls_restrained_S_all 0.991
_refine_ls_R_factor_all 0.0763
_refine_ls_R_factor_gt 0.0484
_refine_ls_shift/su_max 0.001
_refine_ls_shift/su_mean 0.000
_refine_ls_structure_factor_coef Fsqd
_refine_ls_weighting_details 'calc w=1/[\s^2^(Fo^2^)+(0.0417P)^2^+0.0000P] where P=(Fo^2^+2Fc^2^)/3'
_refine_ls_weighting_scheme calc
_refine_ls_wR_factor_gt 0.0949
_refine_ls_wR_factor_ref 0.1028
_reflns_number_gt 2362
_reflns_number_total 3193
_reflns_threshold_expression >2sigma(I)
_cod_data_source_file c4dt02238f2.cif
_cod_data_source_block halme2
_cod_depositor_comments 'Adding full bibliography for 7032687--7032693.cif.'
_cod_original_sg_symbol_H-M C2/c
_cod_database_code 7032689

loop_
_symmetry_equiv_pos_as_xyz
'x, y, z'
'-x, y, -z+1/2'
'x+1/2, y+1/2, z'
'-x+1/2, y+1/2, -z+1/2'
'-x, -y, -z'
'x, -y, z-1/2'
'-x+1/2, -y+1/2, -z'
'x+1/2, -y+1/2, z-1/2'

loop_
_atom_site_label
_atom_site_type_symbol
_atom_site_fract_x
_atom_site_fract_y
_atom_site_fract_z
_atom_site_U_iso_or_equiv
_atom_site_adp_type
_atom_site_occupancy
_atom_site_symmetry_multiplicity
_atom_site_calc_flag
_atom_site_refinement_flags
Li1 Li 0.9513(2) 0.0059(3) 0.29167(17) 0.0271(8) Uani 1 1 d U
C1 C 1.19104(13) -0.01252(18) 0.40141(10) 0.0272(5) Uani 1 1 d .
C2 C 1.19737(14) -0.14207(18) 0.43485(11) 0.0323(6) Uani 1 1 d .
H2A H 1.1554 -0.1561 0.4576 0.048 Uiso 1 1 calc R
H2B H 1.2429 -0.1470 0.4689 0.048 Uiso 1 1 calc R
H2C H 1.1978 -0.2061 0.3995 0.048 Uiso 1 1 calc R
C3 C 1.25228(13) 0.0247(2) 0.36319(11) 0.0341(6) Uani 1 1 d .
H3A H 1.2427 0.1088 0.3438 0.051 Uiso 1 1 calc R
H3B H 1.2541 -0.0351 0.3260 0.051 Uiso 1 1 calc R
H3C H 1.2993 0.0243 0.3952 0.051 Uiso 1 1 calc R
C4 C 1.12223(12) 0.21561(18) 0.37875(10) 0.0240(5) Uani 1 1 d .
C5 C 1.09106(14) 0.2880(2) 0.32126(12) 0.0374(6) Uani 1 1 d .
H5 H 1.0624 0.2488 0.2823 0.045 Uiso 1 1 calc R
C6 C 1.10228(15) 0.4184(2) 0.32144(14) 0.0487(7) Uani 1 1 d .
H6 H 1.0820 0.4666 0.2822 0.058 Uiso 1 1 calc R
C7 C 1.14349(15) 0.4776(2) 0.37965(14) 0.0475(7) Uani 1 1 d .
H7 H 1.1506 0.5656 0.3799 0.057 Uiso 1 1 calc R
C8 C 1.17397(14) 0.4059(2) 0.43735(12) 0.0376(6) Uani 1 1 d .
H8 H 1.2016 0.4456 0.4767 0.045 Uiso 1 1 calc R
C9 C 1.16359(12) 0.27549(19) 0.43695(11) 0.0296(5) Uani 1 1 d .
H9 H 1.1845 0.2274 0.4760 0.035 Uiso 1 1 calc R
C10 C 0.97235(15) -0.2324(2) 0.37653(13) 0.0497(7) Uani 1 1 d U
H10A H 1.0101 -0.2594 0.3510 0.075 Uiso 1 1 calc R
H10B H 0.9525 -0.3057 0.3966 0.075 Uiso 1 1 calc R
H10C H 0.9939 -0.1749 0.4133 0.075 Uiso 1 1 calc R
C11 C 0.88151(15) -0.2531(2) 0.27088(12) 0.0448(7) Uani 1 1 d U
H11A H 0.9208 -0.2799 0.2472 0.067 Uiso 1 1 calc R
H11B H 0.8438 -0.2086 0.2385 0.067 Uiso 1 1 calc R
H11C H 0.8597 -0.3266 0.2889 0.067 Uiso 1 1 calc R
C12 C 0.85366(14) -0.1252(2) 0.36608(12) 0.0399(6) Uani 1 1 d U
H12A H 0.8445 -0.1914 0.3985 0.048 Uiso 1 1 calc R
H12B H 0.8077 -0.1119 0.3325 0.048 Uiso 1 1 calc R
C13 C 0.87466(15) -0.00267(19) 0.40630(12) 0.0393(6) Uani 1 1 d U
H13A H 0.8342 0.0224 0.4297 0.047 Uiso 1 1 calc R
H13B H 0.9188 -0.0173 0.4420 0.047 Uiso 1 1 calc R
C14 C 0.92748(15) 0.2070(2) 0.40194(12) 0.0471(7) Uani 1 1 d .
H14A H 0.9739 0.1772 0.4290 0.071 Uiso 1 1 calc R
H14B H 0.8960 0.2381 0.4329 0.071 Uiso 1 1 calc R
H14C H 0.9372 0.2747 0.3715 0.071 Uiso 1 1 calc R
C15 C 0.81932(16) 0.1490(3) 0.31887(13) 0.0567(8) Uani 1 1 d .
H15A H 0.8296 0.2169 0.2887 0.085 Uiso 1 1 calc R
H15B H 0.7882 0.1804 0.3501 0.085 Uiso 1 1 calc R
H15C H 0.7940 0.0808 0.2909 0.085 Uiso 1 1 calc R
N1 N 0.91236(10) -0.16773(16) 0.32899(8) 0.0304(5) Uani 1 1 d U
N2 N 0.88977(11) 0.10148(16) 0.35985(9) 0.0324(5) Uani 1 1 d U
O1 O 1.05767(8) 0.02608(12) 0.30637(6) 0.0273(4) Uani 1 1 d U
S1 S 1.10553(3) 0.04563(5) 0.38253(3) 0.02346(16) Uani 1 1 d .

loop_
_atom_site_aniso_label
_atom_site_aniso_U_11
_atom_site_aniso_U_22
_atom_site_aniso_U_33
_atom_site_aniso_U_23
_atom_site_aniso_U_13
_atom_site_aniso_U_12
Li1 0.029(2) 0.0306(18) 0.0238(19) -0.0015(14) 0.0102(17) 0.0019(16)
C1 0.0290(13) 0.0250(11) 0.0271(12) 0.0003(9) 0.0040(10) -0.0003(10)
C2 0.0411(15) 0.0280(12) 0.0286(12) -0.0019(9) 0.0083(11) 0.0001(11)
C3 0.0315(14) 0.0329(13) 0.0374(13) 0.0024(10) 0.0044(11) 0.0004(11)
C4 0.0207(12) 0.0243(11) 0.0268(12) 0.0005(9) 0.0034(10) -0.0006(9)
C5 0.0386(16) 0.0337(14) 0.0360(14) 0.0051(11) -0.0033(12) -0.0074(12)
C6 0.0474(17) 0.0321(14) 0.0603(17) 0.0171(12) -0.0067(15) -0.0020(13)
C7 0.0438(17) 0.0217(13) 0.075(2) 0.0003(12) 0.0056(15) -0.0070(12)
C8 0.0348(15) 0.0314(13) 0.0458(15) -0.0099(11) 0.0050(12) -0.0075(11)
C9 0.0290(14) 0.0299(12) 0.0288(12) -0.0017(9) 0.0029(11) -0.0010(11)
C10 0.0544(19) 0.0417(15) 0.0541(17) 0.0123(12) 0.0130(15) -0.0042(14)
C11 0.0509(17) 0.0401(14) 0.0482(15) -0.0150(11) 0.0214(13) -0.0129(13)
C12 0.0412(15) 0.0450(14) 0.0389(14) -0.0090(11) 0.0214(12) -0.0124(12)
C13 0.0461(16) 0.0441(14) 0.0316(13) -0.0080(10) 0.0174(12) -0.0071(13)
C14 0.0580(19) 0.0415(14) 0.0483(15) -0.0135(12) 0.0270(14) -0.0057(14)
C15 0.0487(18) 0.0707(19) 0.0521(17) -0.0067(14) 0.0131(15) 0.0203(16)
N1 0.0326(11) 0.0325(10) 0.0283(10) -0.0035(8) 0.0116(9) -0.0052(9)
N2 0.0356(12) 0.0355(10) 0.0281(10) -0.0051(8) 0.0113(9) -0.0005(10)
O1 0.0264(9) 0.0350(8) 0.0201(8) -0.0033(6) 0.0033(7) -0.0070(7)
S1 0.0259(3) 0.0241(3) 0.0203(3) -0.0006(2) 0.0040(2) -0.0047(2)

loop_
_atom_type_symbol
_atom_type_description
_atom_type_scat_dispersion_real
_atom_type_scat_dispersion_imag
_atom_type_scat_source
C C 0.0033 0.0016 'International Tables Vol C Tables 4.2.6.8 and 6.1.1.4'
Li Li -0.0003 0.0001 'International Tables Vol C Tables 4.2.6.8 and 6.1.1.4'
N N 0.0061 0.0033 'International Tables Vol C Tables 4.2.6.8 and 6.1.1.4'
O O 0.0106 0.0060 'International Tables Vol C Tables 4.2.6.8 and 6.1.1.4'
S S 0.1246 0.1234 'International Tables Vol C Tables 4.2.6.8 and 6.1.1.4'
H H 0.0000 0.0000 'International Tables Vol C Tables 4.2.6.8 and 6.1.1.4'

loop_
_geom_angle_atom_site_label_1
_geom_angle_atom_site_label_2
_geom_angle_atom_site_label_3
_geom_angle
_geom_angle_site_symmetry_1
_geom_angle_site_symmetry_3
O1 Li1 O1 91.97(16) 2_755 .
O1 Li1 N1 117.76(17) 2_755 .
O1 Li1 N1 115.77(18) . .
O1 Li1 N2 127.87(19) 2_755 .
O1 Li1 N2 119.19(17) . .
N1 Li1 N2 86.78(15) . .
O1 Li1 Li1 47.07(11) 2_755 2_755
O1 Li1 Li1 46.31(12) . 2_755
N1 Li1 Li1 121.20(11) . 2_755
N2 Li1 Li1 151.43(11) . 2_755
C2 C1 C3 116.41(19) . .
C2 C1 S1 115.12(17) . .
C3 C1 S1 123.45(15) . .
C1 C2 H2A 109.5 . .
C1 C2 H2B 109.5 . .
H2A C2 H2B 109.5 . .
C1 C2 H2C 109.5 . .
H2A C2 H2C 109.5 . .
H2B C2 H2C 109.5 . .
C1 C3 H3A 109.5 . .
C1 C3 H3B 109.5 . .
H3A C3 H3B 109.5 . .
C1 C3 H3C 109.5 . .
H3A C3 H3C 109.5 . .
H3B C3 H3C 109.5 . .
C5 C4 C9 119.34(19) . .
C5 C4 S1 121.72(16) . .
C9 C4 S1 118.81(15) . .
C4 C5 C6 120.2(2) . .
C4 C5 H5 119.9 . .
C6 C5 H5 119.9 . .
C5 C6 C7 120.2(2) . .
C5 C6 H6 119.9 . .
C7 C6 H6 119.9 . .
C8 C7 C6 119.8(2) . .
C8 C7 H7 120.1 . .
C6 C7 H7 120.1 . .
C7 C8 C9 120.1(2) . .
C7 C8 H8 120.0 . .
C9 C8 H8 120.0 . .
C8 C9 C4 120.4(2) . .
C8 C9 H9 119.8 . .
C4 C9 H9 119.8 . .
N1 C10 H10A 109.5 . .
N1 C10 H10B 109.5 . .
H10A C10 H10B 109.5 . .
N1 C10 H10C 109.5 . .
H10A C10 H10C 109.5 . .
H10B C10 H10C 109.5 . .
N1 C11 H11A 109.5 . .
N1 C11 H11B 109.5 . .
H11A C11 H11B 109.5 . .
N1 C11 H11C 109.5 . .
H11A C11 H11C 109.5 . .
H11B C11 H11C 109.5 . .
N1 C12 C13 112.0(2) . .
N1 C12 H12A 109.2 . .
C13 C12 H12A 109.2 . .
N1 C12 H12B 109.2 . .
C13 C12 H12B 109.2 . .
H12A C12 H12B 107.9 . .
N2 C13 C12 111.72(18) . .
N2 C13 H13A 109.3 . .
C12 C13 H13A 109.3 . .
N2 C13 H13B 109.3 . .
C12 C13 H13B 109.3 . .
H13A C13 H13B 107.9 . .
N2 C14 H14A 109.5 . .
N2 C14 H14B 109.5 . .
H14A C14 H14B 109.5 . .
N2 C14 H14C 109.5 . .
H14A C14 H14C 109.5 . .
H14B C14 H14C 109.5 . .
N2 C15 H15A 109.5 . .
N2 C15 H15B 109.5 . .
H15A C15 H15B 109.5 . .
N2 C15 H15C 109.5 . .
H15A C15 H15C 109.5 . .
H15B C15 H15C 109.5 . .
C10 N1 C12 111.04(18) . .
C10 N1 C11 109.76(18) . .
C12 N1 C11 110.70(18) . .
C10 N1 Li1 110.79(17) . .
C12 N1 Li1 103.09(16) . .
C11 N1 Li1 111.31(16) . .
C15 N2 C14 108.56(18) . .
C15 N2 C13 109.9(2) . .
C14 N2 C13 109.76(17) . .
C15 N2 Li1 109.24(17) . .
C14 N2 Li1 116.98(18) . .
C13 N2 Li1 102.18(15) . .
S1 O1 Li1 152.08(15) . 2_755
S1 O1 Li1 121.28(13) . .
Li1 O1 Li1 86.62(17) 2_755 .
O1 S1 C1 119.55(9) . .
O1 S1 C4 99.02(8) . .
C1 S1 C4 102.36(10) . .

loop_
_geom_bond_atom_site_label_1
_geom_bond_atom_site_label_2
_geom_bond_distance
_geom_bond_site_symmetry_2
Li1 O1 1.890(4) 2_755
Li1 O1 1.914(4) .
Li1 N1 2.126(4) .
Li1 N2 2.133(4) .
Li1 Li1 2.609(7) 2_755
C1 C2 1.498(3) .
C1 C3 1.499(3) .
C1 S1 1.646(2) .
C2 H2A 0.9600 .
C2 H2B 0.9600 .
C2 H2C 0.9600 .
C3 H3A 0.9600 .
C3 H3B 0.9600 .
C3 H3C 0.9600 .
C4 C5 1.380(3) .
C4 C9 1.385(3) .
C4 S1 1.809(2) .
C5 C6 1.380(3) .
C5 H5 0.9300 .
C6 C7 1.380(3) .
C6 H6 0.9300 .
C7 C8 1.376(3) .
C7 H7 0.9300 .
C8 C9 1.378(3) .
C8 H8 0.9300 .
C9 H9 0.9300 .
C10 N1 1.458(3) .
C10 H10A 0.9600 .
C10 H10B 0.9600 .
C10 H10C 0.9600 .
C11 N1 1.466(3) .
C11 H11A 0.9600 .
C11 H11B 0.9600 .
C11 H11C 0.9600 .
C12 N1 1.463(3) .
C12 C13 1.513(3) .
C12 H12A 0.9700 .
C12 H12B 0.9700 .
C13 N2 1.472(3) .
C13 H13A 0.9700 .
C13 H13B 0.9700 .
C14 N2 1.466(3) .
C14 H14A 0.9600 .
C14 H14B 0.9600 .
C14 H14C 0.9600 .
C15 N2 1.464(3) .
C15 H15A 0.9600 .
C15 H15B 0.9600 .
C15 H15C 0.9600 .
O1 S1 1.5827(13) .
O1 Li1 1.890(4) 2_755

loop_
_geom_torsion_atom_site_label_1
_geom_torsion_atom_site_label_2
_geom_torsion_atom_site_label_3
_geom_torsion_atom_site_label_4
_geom_torsion
_geom_torsion_site_symmetry_1
_geom_torsion_site_symmetry_4
C9 C4 C5 C6 1.2(4) . .
S1 C4 C5 C6 177.11(19) . .
C4 C5 C6 C7 -1.3(4) . .
C5 C6 C7 C8 0.6(4) . .
C6 C7 C8 C9 0.2(4) . .
C7 C8 C9 C4 -0.3(4) . .
C5 C4 C9 C8 -0.4(3) . .
S1 C4 C9 C8 -176.45(18) . .
N1 C12 C13 N2 58.5(3) . .
C13 C12 N1 C10 79.7(2) . .
C13 C12 N1 C11 -158.10(19) . .
C13 C12 N1 Li1 -39.0(2) . .
O1 Li1 N1 C10 122.0(2) 2_755 .
O1 Li1 N1 C10 14.7(2) . .
N2 Li1 N1 C10 -106.35(17) . .
Li1 Li1 N1 C10 67.5(3) 2_755 .
O1 Li1 N1 C12 -119.2(2) 2_755 .
O1 Li1 N1 C12 133.52(19) . .
N2 Li1 N1 C12 12.51(18) . .
Li1 Li1 N1 C12 -173.7(2) 2_755 .
O1 Li1 N1 C11 -0.5(3) 2_755 .
O1 Li1 N1 C11 -107.8(2) . .
N2 Li1 N1 C11 131.22(17) . .
Li1 Li1 N1 C11 -54.9(3) 2_755 .
C12 C13 N2 C15 74.7(3) . .
C12 C13 N2 C14 -165.9(2) . .
C12 C13 N2 Li1 -41.1(2) . .
O1 Li1 N2 C15 22.1(3) 2_755 .
O1 Li1 N2 C15 141.1(2) . .
N1 Li1 N2 C15 -101.05(18) . .
Li1 Li1 N2 C15 90.0(5) 2_755 .
O1 Li1 N2 C14 -101.7(3) 2_755 .
O1 Li1 N2 C14 17.3(3) . .
N1 Li1 N2 C14 135.17(17) . .
Li1 Li1 N2 C14 -33.8(6) 2_755 .
O1 Li1 N2 C13 138.5(2) 2_755 .
O1 Li1 N2 C13 -102.6(2) . .
N1 Li1 N2 C13 15.30(18) . .
Li1 Li1 N2 C13 -153.6(5) 2_755 .
O1 Li1 O1 S1 168.46(6) 2_755 .
N1 Li1 O1 S1 -69.3(2) . .
N2 Li1 O1 S1 32.2(2) . .
Li1 Li1 O1 S1 -178.79(19) 2_755 .
O1 Li1 O1 Li1 -12.7(2) 2_755 2_755
N1 Li1 O1 Li1 109.53(14) . 2_755
N2 Li1 O1 Li1 -149.04(13) . 2_755
Li1 O1 S1 C1 -30.5(3) 2_755 .
Li1 O1 S1 C1 146.92(16) . .
Li1 O1 S1 C4 79.3(3) 2_755 .
Li1 O1 S1 C4 -103.26(15) . .
C2 C1 S1 O1 -94.55(17) . .
C3 C1 S1 O1 59.4(2) . .
C2 C1 S1 C4 157.47(15) . .
C3 C1 S1 C4 -48.56(19) . .
C5 C4 S1 O1 3.9(2) . .
C9 C4 S1 O1 179.82(17) . .
C5 C4 S1 C1 127.0(2) . .
C9 C4 S1 C1 -57.08(19) . .
